data_7051745
loop_
_publ_author_name
'Dolenc, Darko'
'Modec, Barbara'

_publ_section_title
;
 EDA Complexes of N-halosaccharins with N- and O-donor ligands
;
_journal_issue 11
_journal_name_full 'New Journal of Chemistry'
_journal_page_first 2344
_journal_paper_doi 10.1039/b9nj00263d
_journal_volume 33
_journal_year 2009
_chemical_formula_sum 'C18 H12 I2 N4 O6 S2'
_chemical_formula_weight 698.24
_chemical_name_systematic
;
?
;
_space_group_IT_number 14
_symmetry_cell_setting monoclinic
_symmetry_space_group_name_Hall '-P 2yn'
_symmetry_space_group_name_H-M 'P 1 21/n 1'
_atom_sites_solution_hydrogens geom
_atom_sites_solution_primary direct
_atom_sites_solution_secondary difmap
_audit_creation_method SHELXL-97
_cell_angle_alpha 90.00
_cell_angle_beta 90.810(2)
_cell_angle_gamma 90.00
_cell_formula_units_Z 2
_cell_length_a 9.1283(3)
_cell_length_b 8.1398(2)
_cell_length_c 14.4767(4)
_cell_measurement_temperature 150(2)
_cell_volume 1075.55(5)
_computing_cell_refinement 'Denzo-SMN (Otwinowski & Minor, 1997)'
_computing_data_collection 'Denzo-SMN (Otwinowski & Minor, 1997)'
_computing_data_reduction 'Denzo-SMN (Otwinowski & Minor, 1997)'
_computing_structure_refinement 'SHELXL-97 (Sheldrick, 1997)'
_computing_structure_solution 'SHELXS-97 (Sheldrick, 1990)'
_diffrn_ambient_temperature 150(2)
_diffrn_measured_fraction_theta_full 0.994
_diffrn_measured_fraction_theta_max 0.994
_diffrn_measurement_device_type 'Nonius Kappa CCD diffractometer'
_diffrn_radiation_monochromator graphite
_diffrn_radiation_source 'fine-focus sealed tube'
_diffrn_radiation_type MoK\a
_diffrn_radiation_wavelength 0.71073
_diffrn_reflns_av_R_equivalents 0.0114
_diffrn_reflns_av_sigmaI/netI 0.0198
_diffrn_reflns_limit_h_max 11
_diffrn_reflns_limit_h_min -11
_diffrn_reflns_limit_k_max 10
_diffrn_reflns_limit_k_min -10
_diffrn_reflns_limit_l_max 18
_diffrn_reflns_limit_l_min -18
_diffrn_reflns_number 4685
_diffrn_reflns_theta_full 27.47
_diffrn_reflns_theta_max 27.47
_diffrn_reflns_theta_min 3.35
_exptl_absorpt_coefficient_mu 3.163
_exptl_absorpt_correction_T_max 0.8329
_exptl_absorpt_correction_T_min 0.7859
_exptl_absorpt_correction_type multi-scan
_exptl_absorpt_process_details
;
HKL SCALEPACK (Otwinowski & Minor, 1997)
;
_exptl_crystal_colour colourless
_exptl_crystal_density_diffrn 2.156
_exptl_crystal_density_method 'not measured'
_exptl_crystal_description block
_exptl_crystal_F_000 668
_exptl_crystal_size_max 0.08
_exptl_crystal_size_mid 0.06
_exptl_crystal_size_min 0.06
_refine_diff_density_max 0.653
_refine_diff_density_min -0.577
_refine_diff_density_rms 0.083
_refine_ls_extinction_method none
_refine_ls_goodness_of_fit_ref 1.125
_refine_ls_hydrogen_treatment constr
_refine_ls_matrix_type full
_refine_ls_number_parameters 145
_refine_ls_number_reflns 2449
_refine_ls_number_restraints 0
_refine_ls_restrained_S_all 1.125
_refine_ls_R_factor_all 0.0205
_refine_ls_R_factor_gt 0.0182
_refine_ls_shift/su_max 0.002
_refine_ls_shift/su_mean 0.000
_refine_ls_structure_factor_coef Fsqd
_refine_ls_weighting_details 'calc w=1/[\s^2^(Fo^2^)+(0.0168P)^2^+1.0516P] where P=(Fo^2^+2Fc^2^)/3'
_refine_ls_weighting_scheme calc
_refine_ls_wR_factor_gt 0.0434
_refine_ls_wR_factor_ref 0.0443
_reflns_number_gt 2279
_reflns_number_total 2449
_reflns_threshold_expression >2sigma(I)
_cod_data_source_file b9nj00263d.txt
_cod_data_source_block NISac2.Pyz
_cod_original_sg_symbol_H-M 'P 21/n'
_cod_database_code 7051745

loop_
_symmetry_equiv_pos_as_xyz
'x, y, z'
'-x+1/2, y+1/2, -z+1/2'
'-x, -y, -z'
'x-1/2, -y-1/2, z-1/2'

loop_
_atom_site_label
_atom_site_type_symbol
_atom_site_fract_x
_atom_site_fract_y
_atom_site_fract_z
_atom_site_U_iso_or_equiv
_atom_site_adp_type
_atom_site_occupancy
_atom_site_symmetry_multiplicity
_atom_site_calc_flag
_atom_site_refinement_flags
_atom_site_disorder_assembly
_atom_site_disorder_group
I1 I 0.392232(14) 0.116082(16) -0.255962(8) 0.01620(6) Uani 1 1 d . . .
S1 S 0.21124(5) 0.07804(6) -0.06060(3) 0.01539(11) Uani 1 1 d . . .
O1S O 0.07717(17) 0.1571(2) -0.08857(11) 0.0239(3) Uani 1 1 d . . .
O2S O 0.2170(2) -0.09652(19) -0.06992(12) 0.0266(4) Uani 1 1 d . . .
O7 O 0.56328(17) 0.3067(2) -0.07983(11) 0.0254(4) Uani 1 1 d . . .
N1 N 0.3514(2) 0.1644(2) -0.11315(12) 0.0187(4) Uani 1 1 d . . .
N2 N 0.45713(19) 0.0507(2) -0.41343(12) 0.0163(3) Uani 1 1 d . . .
C1 C 0.2684(2) 0.1445(2) 0.04976(14) 0.0153(4) Uani 1 1 d . . .
C2 C 0.1957(2) 0.1249(3) 0.13212(15) 0.0186(4) Uani 1 1 d . . .
H2 H 0.1076 0.0680 0.1352 0.022 Uiso 1 1 calc R . .
C3 C 0.2609(2) 0.1945(3) 0.21032(15) 0.0205(4) Uani 1 1 d . . .
H3 H 0.2151 0.1850 0.2670 0.025 Uiso 1 1 calc R . .
C4 C 0.3934(2) 0.2781(3) 0.20505(15) 0.0216(4) Uani 1 1 d . . .
H4 H 0.4357 0.3217 0.2585 0.026 Uiso 1 1 calc R . .
C5 C 0.4637(2) 0.2976(3) 0.12087(15) 0.0206(4) Uani 1 1 d . . .
H5 H 0.5519 0.3544 0.1174 0.025 Uiso 1 1 calc R . .
C6 C 0.3990(2) 0.2302(3) 0.04262(14) 0.0159(4) Uani 1 1 d . . .
C7 C 0.4516(2) 0.2405(3) -0.05459(14) 0.0175(4) Uani 1 1 d . . .
C21 C 0.3654(2) 0.0615(3) -0.48631(15) 0.0177(4) Uani 1 1 d . . .
H21 H 0.2717 0.1040 -0.4787 0.021 Uiso 1 1 calc R . .
C22 C 0.4090(2) 0.0097(3) -0.57267(15) 0.0179(4) Uani 1 1 d . . .
H22 H 0.3435 0.0172 -0.6223 0.021 Uiso 1 1 calc R . .

loop_
_atom_site_aniso_label
_atom_site_aniso_U_11
_atom_site_aniso_U_22
_atom_site_aniso_U_33
_atom_site_aniso_U_23
_atom_site_aniso_U_13
_atom_site_aniso_U_12
I1 0.01807(8) 0.01860(8) 0.01195(8) -0.00055(4) 0.00120(5) 0.00061(5)
S1 0.0167(2) 0.0168(2) 0.0127(2) -0.00090(18) 0.00055(18) -0.00240(19)
O1S 0.0177(8) 0.0338(9) 0.0201(8) -0.0001(7) -0.0040(6) 0.0011(7)
O2S 0.0400(10) 0.0165(8) 0.0235(9) -0.0041(6) 0.0030(7) -0.0051(7)
O7 0.0206(8) 0.0366(9) 0.0192(8) -0.0004(7) 0.0033(6) -0.0083(7)
N1 0.0205(9) 0.0254(9) 0.0104(8) -0.0032(7) 0.0032(7) -0.0051(8)
N2 0.0198(9) 0.0149(8) 0.0142(8) -0.0014(7) 0.0023(7) 0.0010(7)
C1 0.0170(10) 0.0152(9) 0.0136(9) -0.0001(8) -0.0008(7) 0.0020(8)
C2 0.0185(10) 0.0210(11) 0.0163(10) 0.0034(8) 0.0022(8) 0.0015(8)
C3 0.0224(11) 0.0265(11) 0.0126(10) 0.0023(8) 0.0024(8) 0.0067(9)
C4 0.0240(11) 0.0260(11) 0.0147(10) -0.0024(8) -0.0053(8) 0.0051(9)
C5 0.0174(10) 0.0255(11) 0.0189(11) -0.0030(9) -0.0017(8) -0.0008(8)
C6 0.0161(9) 0.0179(10) 0.0138(10) -0.0004(8) 0.0007(7) 0.0023(8)
C7 0.0177(10) 0.0205(10) 0.0143(10) -0.0006(8) 0.0005(8) 0.0005(8)
C21 0.0172(10) 0.0163(9) 0.0195(10) -0.0010(8) 0.0008(8) 0.0023(8)
C22 0.0203(10) 0.0187(10) 0.0146(10) -0.0009(8) -0.0023(8) 0.0007(8)

loop_
_atom_type_symbol
_atom_type_description
_atom_type_scat_dispersion_real
_atom_type_scat_dispersion_imag
_atom_type_scat_source
C C 0.0033 0.0016 'International Tables Vol C Tables 4.2.6.8 and 6.1.1.4'
H H 0.0000 0.0000 'International Tables Vol C Tables 4.2.6.8 and 6.1.1.4'
N N 0.0061 0.0033 'International Tables Vol C Tables 4.2.6.8 and 6.1.1.4'
O O 0.0106 0.0060 'International Tables Vol C Tables 4.2.6.8 and 6.1.1.4'
S S 0.1246 0.1234 'International Tables Vol C Tables 4.2.6.8 and 6.1.1.4'
I I -0.4742 1.8119 'International Tables Vol C Tables 4.2.6.8 and 6.1.1.4'

loop_
_geom_angle_atom_site_label_1
_geom_angle_atom_site_label_2
_geom_angle_atom_site_label_3
_geom_angle
_geom_angle_site_symmetry_1
_geom_angle_site_symmetry_3
_geom_angle_publ_flag
N1 I1 N2 175.26(6) . . ?
O2S S1 O1S 116.84(11) . . ?
O2S S1 N1 110.45(10) . . ?
O1S S1 N1 109.98(10) . . ?
O2S S1 C1 112.40(10) . . ?
O1S S1 C1 111.03(10) . . ?
N1 S1 C1 93.76(9) . . ?
C7 N1 S1 114.64(14) . . ?
C7 N1 I1 123.41(14) . . ?
S1 N1 I1 120.80(10) . . ?
C22 N2 C21 117.94(18) 3_654 . ?
C22 N2 I1 117.34(13) 3_654 . ?
C21 N2 I1 124.59(14) . . ?
C2 C1 C6 123.1(2) . . ?
C2 C1 S1 127.49(17) . . ?
C6 C1 S1 109.35(15) . . ?
C1 C2 C3 116.7(2) . . ?
C1 C2 H2 121.6 . . ?
C3 C2 H2 121.6 . . ?
C4 C3 C2 121.1(2) . . ?
C4 C3 H3 119.4 . . ?
C2 C3 H3 119.4 . . ?
C3 C4 C5 121.0(2) . . ?
C3 C4 H4 119.5 . . ?
C5 C4 H4 119.5 . . ?
C6 C5 C4 118.3(2) . . ?
C6 C5 H5 120.9 . . ?
C4 C5 H5 120.9 . . ?
C5 C6 C1 119.74(19) . . ?
C5 C6 C7 127.54(19) . . ?
C1 C6 C7 112.70(18) . . ?
O7 C7 N1 124.38(19) . . ?
O7 C7 C6 126.14(19) . . ?
N1 C7 C6 109.47(17) . . ?
N2 C21 C22 120.44(19) . . ?
N2 C21 H21 119.8 . . ?
C22 C21 H21 119.8 . . ?
N2 C22 C21 121.62(19) 3_654 . ?
N2 C22 H22 119.2 3_654 . ?
C21 C22 H22 119.2 . . ?

loop_
_geom_bond_atom_site_label_1
_geom_bond_atom_site_label_2
_geom_bond_distance
_geom_bond_site_symmetry_2
_geom_bond_publ_flag
I1 N1 2.1423(17) . ?
I1 N2 2.4227(17) . ?
S1 O2S 1.4283(16) . ?
S1 O1S 1.4358(16) . ?
S1 N1 1.6544(18) . ?
S1 C1 1.759(2) . ?
O7 C7 1.214(3) . ?
N1 C7 1.384(3) . ?
N2 C22 1.335(3) 3_654 ?
N2 C21 1.341(3) . ?
C1 C2 1.382(3) . ?
C1 C6 1.387(3) . ?
C2 C3 1.392(3) . ?
C2 H2 0.9300 . ?
C3 C4 1.391(3) . ?
C3 H3 0.9300 . ?
C4 C5 1.394(3) . ?
C4 H4 0.9300 . ?
C5 C6 1.384(3) . ?
C5 H5 0.9300 . ?
C6 C7 1.496(3) . ?
C21 C22 1.383(3) . ?
C21 H21 0.9300 . ?
C22 N2 1.335(3) 3_654 ?
C22 H22 0.9300 . ?
